data_4087435
loop_
_publ_author_name
'Li, Ying'
'Zhang, Yahui'
'Yang, Dawei'
'Li, Yang'
'Sun, Puhua'
'Wang, Baomin'
'Qu, Jingping'

_publ_section_title
;
 Synthesis and Reactivity of Thioether-Dithiolate-Bridged Multi-iron
 Complexes
;
_journal_issue 9
_journal_name_full Organometallics
_journal_page_first 1661
_journal_paper_doi 10.1021/acs.organomet.5b00118
_journal_volume 34
_journal_year 2015
_chemical_formula_sum 'C25 H38 F6 Fe2 O P S3'
_chemical_formula_weight 707.40
_space_group_IT_number 2
_space_group_name_Hall '-P 1'
_space_group_name_H-M_alt 'P -1'
_symmetry_cell_setting triclinic
_symmetry_space_group_name_H-M 'P -1'
_atom_sites_solution_hydrogens geom
_atom_sites_solution_primary direct
_atom_sites_solution_secondary difmap
_audit_creation_method SHELXL-97
_cell_angle_alpha 78.574(2)
_cell_angle_beta 87.877(2)
_cell_angle_gamma 77.549(2)
_cell_formula_units_Z 2
_cell_length_a 9.6207(3)
_cell_length_b 11.6529(4)
_cell_length_c 13.8094(4)
_cell_measurement_temperature 298(2)
_cell_volume 1481.76(8)
_computing_cell_refinement 'Bruker SMART'
_computing_data_collection 'Bruker SMART'
_computing_data_reduction 'Bruker SAINT'
_computing_molecular_graphics 'Bruker SHELXTL'
_computing_publication_material 'Bruker SHELXTL'
_computing_structure_refinement 'Bruker SHELXTL'
_computing_structure_solution 'Bruker SHELXTL'
_diffrn_ambient_temperature 298(2)
_diffrn_measured_fraction_theta_full 0.986
_diffrn_measured_fraction_theta_max 0.986
_diffrn_measurement_device_type 'CCD area detector'
_diffrn_measurement_method 'phi and omega scans'
_diffrn_radiation_monochromator graphite
_diffrn_radiation_source 'fine-focus sealed tube'
_diffrn_radiation_type MoK\a
_diffrn_radiation_wavelength 0.71073
_diffrn_reflns_av_R_equivalents 0.0221
_diffrn_reflns_av_sigmaI/netI 0.0295
_diffrn_reflns_limit_h_max 8
_diffrn_reflns_limit_h_min -11
_diffrn_reflns_limit_k_max 13
_diffrn_reflns_limit_k_min -13
_diffrn_reflns_limit_l_max 16
_diffrn_reflns_limit_l_min -16
_diffrn_reflns_number 9079
_diffrn_reflns_theta_full 25.00
_diffrn_reflns_theta_max 25.00
_diffrn_reflns_theta_min 2.13
_exptl_absorpt_coefficient_mu 1.301
_exptl_absorpt_correction_T_max 0.7455
_exptl_absorpt_correction_T_min 0.5789
_exptl_absorpt_correction_type empirical
_exptl_absorpt_process_details SADABS
_exptl_crystal_colour black
_exptl_crystal_density_diffrn 1.586
_exptl_crystal_density_method 'not measured'
_exptl_crystal_description block
_exptl_crystal_F_000 730
_exptl_crystal_size_max 0.34
_exptl_crystal_size_mid 0.28
_exptl_crystal_size_min 0.20
_refine_diff_density_max 0.402
_refine_diff_density_min -0.327
_refine_diff_density_rms 0.067
_refine_ls_extinction_method none
_refine_ls_goodness_of_fit_ref 1.042
_refine_ls_hydrogen_treatment 'riding mode'
_refine_ls_matrix_type full
_refine_ls_number_parameters 329
_refine_ls_number_reflns 5155
_refine_ls_number_restraints 10
_refine_ls_restrained_S_all 1.042
_refine_ls_R_factor_all 0.0396
_refine_ls_R_factor_gt 0.0349
_refine_ls_shift/su_max 0.001
_refine_ls_shift/su_mean 0.000
_refine_ls_structure_factor_coef Fsqd
_refine_ls_weighting_details 'calc w=1/[\s^2^(Fo^2^)+(0.0966P)^2^+0.0000P] where P=(Fo^2^+2Fc^2^)/3'
_refine_ls_weighting_scheme calc
_refine_ls_wR_factor_gt 0.1200
_refine_ls_wR_factor_ref 0.1243
_reflns_number_gt 4563
_reflns_number_total 5155
_reflns_threshold_expression >2sigma(I)
_cod_data_source_file om5b00118_si_010.cif
_cod_data_source_block 1
_cod_depositor_comments
;
The following automatic conversions were performed:

data item '_symmetry_cell_setting' value 'Triclinic' was changed to
'triclinic' in accordance with the
/home/saulius/struct/COD-crude-data/automatic-downloads/DataCite-retrospective/ACS/depositions/lib/dictionaries/cif_core.dic
dictionary named 'cif_core.dic' version 2.4.2 last updated on
2011-04-26.

Automatic conversion script
Id: cif_fix_values 6909 2019-04-08 15:41:33Z antanas 
;
_cod_original_sg_symbol_H-M 'P-1   '
_cod_database_code 4087435

loop_
_symmetry_equiv_pos_as_xyz
'x, y, z'
'-x, -y, -z'

loop_
_atom_site_label
_atom_site_type_symbol
_atom_site_fract_x
_atom_site_fract_y
_atom_site_fract_z
_atom_site_U_iso_or_equiv
_atom_site_adp_type
_atom_site_occupancy
_atom_site_symmetry_multiplicity
_atom_site_calc_flag
_atom_site_refinement_flags
Fe1 Fe 0.34109(3) 0.33100(3) 0.32972(2) 0.02935(14) Uani 1 1 d .
Fe2 Fe 0.28791(4) 0.21884(3) 0.15201(2) 0.03406(14) Uani 1 1 d .
S1 S 0.31742(7) 0.14851(5) 0.31785(4) 0.03536(17) Uani 1 1 d .
S2 S 0.30047(7) 0.40612(5) 0.16987(4) 0.03646(17) Uani 1 1 d .
S3 S 0.11029(6) 0.37971(6) 0.35872(5) 0.04209(18) Uani 1 1 d .
P1 P 0.00813(8) 0.16038(7) 0.69588(5) 0.0505(2) Uani 1 1 d .
O1 O -0.0165(3) 0.2683(3) 0.1242(2) 0.0854(8) Uani 1 1 d .
F1 F 0.0093(3) 0.2838(2) 0.6255(2) 0.1225(11) Uani 1 1 d .
F2 F -0.0841(3) 0.2254(3) 0.7738(2) 0.1195(10) Uani 1 1 d .
F3 F -0.1318(3) 0.1523(2) 0.6443(2) 0.1076(9) Uani 1 1 d .
F4 F 0.0086(3) 0.0355(2) 0.76573(17) 0.0986(8) Uani 1 1 d .
F5 F 0.1019(3) 0.0925(2) 0.62157(18) 0.1090(9) Uani 1 1 d .
F6 F 0.1477(3) 0.1714(2) 0.74648(18) 0.0975(7) Uani 1 1 d .
C1 C 0.3850(2) 0.04821(16) 0.11927(13) 0.0558(7) Uani 1 1 d GU
C2 C 0.2817(2) 0.11188(18) 0.04642(14) 0.0498(6) Uani 1 1 d GU
C3 C 0.3244(2) 0.21870(17) 0.00042(13) 0.0449(6) Uani 1 1 d GU
C4 C 0.4540(2) 0.22101(18) 0.04482(14) 0.0486(6) Uani 1 1 d GU
C5 C 0.4914(2) 0.11564(18) 0.11828(14) 0.0566(7) Uani 1 1 d GU
C6 C 0.3877(6) -0.0736(3) 0.1798(3) 0.0933(15) Uani 1 1 d .
H6A H 0.4393 -0.1332 0.1452 0.140 Uiso 1 1 calc R
H6B H 0.2920 -0.0848 0.1910 0.140 Uiso 1 1 calc R
H6C H 0.4335 -0.0812 0.2420 0.140 Uiso 1 1 calc R
C7 C 0.1589(4) 0.0654(4) 0.0157(3) 0.0793(12) Uani 1 1 d .
H7A H 0.1902 0.0180 -0.0336 0.119 Uiso 1 1 calc R
H7B H 0.0837 0.1316 -0.0109 0.119 Uiso 1 1 calc R
H7C H 0.1247 0.0168 0.0721 0.119 Uiso 1 1 calc R
C8 C 0.2488(4) 0.3113(3) -0.0841(2) 0.0701(10) Uani 1 1 d .
H8A H 0.2844 0.2907 -0.1457 0.105 Uiso 1 1 calc R
H8B H 0.2655 0.3886 -0.0803 0.105 Uiso 1 1 calc R
H8C H 0.1485 0.3135 -0.0802 0.105 Uiso 1 1 calc R
C9 C 0.5429(4) 0.3131(4) 0.0104(3) 0.0780(11) Uani 1 1 d .
H9A H 0.6091 0.2869 -0.0385 0.117 Uiso 1 1 calc R
H9B H 0.5942 0.3227 0.0655 0.117 Uiso 1 1 calc R
H9C H 0.4820 0.3882 -0.0177 0.117 Uiso 1 1 calc R
C10 C 0.6250(4) 0.0751(5) 0.1802(3) 0.1017(17) Uani 1 1 d .
H10A H 0.6766 -0.0005 0.1672 0.153 Uiso 1 1 calc R
H10B H 0.6004 0.0665 0.2488 0.153 Uiso 1 1 calc R
H10C H 0.6832 0.1335 0.1639 0.153 Uiso 1 1 calc R
C11 C 0.43264(19) 0.29897(16) 0.47349(13) 0.0443(6) Uani 1 1 d G
C12 C 0.37015(18) 0.42243(16) 0.44550(13) 0.0423(6) Uani 1 1 d G
C13 C 0.43831(18) 0.46916(14) 0.35855(13) 0.0412(6) Uani 1 1 d G
C14 C 0.54293(17) 0.37459(16) 0.33281(13) 0.0416(6) Uani 1 1 d G
C15 C 0.53944(19) 0.26939(15) 0.40385(13) 0.0449(6) Uani 1 1 d G
C16 C 0.3964(5) 0.2144(4) 0.5629(2) 0.0805(12) Uani 1 1 d .
H16A H 0.4531 0.2165 0.6180 0.121 Uiso 1 1 calc R
H16B H 0.4155 0.1346 0.5499 0.121 Uiso 1 1 calc R
H16C H 0.2974 0.2380 0.5780 0.121 Uiso 1 1 calc R
C17 C 0.2629(4) 0.4945(4) 0.5032(3) 0.0695(9) Uani 1 1 d .
H17A H 0.3111 0.5232 0.5501 0.104 Uiso 1 1 calc R
H17B H 0.2015 0.4452 0.5375 0.104 Uiso 1 1 calc R
H17C H 0.2073 0.5613 0.4590 0.104 Uiso 1 1 calc R
C18 C 0.4122(4) 0.5977(3) 0.3049(3) 0.0684(10) Uani 1 1 d .
H18A H 0.4701 0.6398 0.3337 0.103 Uiso 1 1 calc R
H18B H 0.3136 0.6346 0.3103 0.103 Uiso 1 1 calc R
H18C H 0.4363 0.6005 0.2365 0.103 Uiso 1 1 calc R
C19 C 0.6469(3) 0.3908(4) 0.2512(3) 0.0683(9) Uani 1 1 d .
H19A H 0.7290 0.4107 0.2756 0.103 Uiso 1 1 calc R
H19B H 0.6034 0.4543 0.1989 0.103 Uiso 1 1 calc R
H19C H 0.6752 0.3178 0.2265 0.103 Uiso 1 1 calc R
C20 C 0.6465(4) 0.1526(3) 0.4157(3) 0.0743(10) Uani 1 1 d .
H20A H 0.7255 0.1563 0.4547 0.111 Uiso 1 1 calc R
H20B H 0.6797 0.1383 0.3519 0.111 Uiso 1 1 calc R
H20C H 0.6028 0.0887 0.4482 0.111 Uiso 1 1 calc R
C21 C 0.1512(3) 0.1321(3) 0.3811(2) 0.0503(7) Uani 1 1 d .
H21A H 0.1148 0.0714 0.3571 0.060 Uiso 1 1 calc R
H21B H 0.1712 0.1033 0.4511 0.060 Uiso 1 1 calc R
C22 C 0.0384(3) 0.2434(3) 0.3685(2) 0.0539(7) Uani 1 1 d .
H22A H -0.0256 0.2381 0.4244 0.065 Uiso 1 1 calc R
H22B H -0.0164 0.2498 0.3094 0.065 Uiso 1 1 calc R
C23 C 0.0244(3) 0.4761(3) 0.2456(2) 0.0558(7) Uani 1 1 d .
H23A H -0.0409 0.4356 0.2209 0.067 Uiso 1 1 calc R
H23B H -0.0312 0.5494 0.2622 0.067 Uiso 1 1 calc R
C24 C 0.1261(3) 0.5081(2) 0.1644(2) 0.0512(7) Uani 1 1 d .
H24A H 0.1405 0.5877 0.1657 0.061 Uiso 1 1 calc R
H24B H 0.0818 0.5119 0.1016 0.061 Uiso 1 1 calc R
C25 C 0.1019(3) 0.2499(3) 0.1429(2) 0.0483(6) Uani 1 1 d .

loop_
_atom_site_aniso_label
_atom_site_aniso_U_11
_atom_site_aniso_U_22
_atom_site_aniso_U_33
_atom_site_aniso_U_23
_atom_site_aniso_U_13
_atom_site_aniso_U_12
Fe1 0.0243(2) 0.0304(2) 0.0332(2) -0.00334(14) -0.00377(14) -0.00751(14)
Fe2 0.0365(2) 0.0339(2) 0.0298(2) -0.00523(15) 0.00045(15) -0.00409(16)
S1 0.0427(4) 0.0324(3) 0.0312(3) -0.0037(2) -0.0003(2) -0.0106(3)
S2 0.0373(3) 0.0327(3) 0.0360(3) -0.0005(2) -0.0037(2) -0.0052(3)
S3 0.0280(3) 0.0544(4) 0.0495(4) -0.0213(3) 0.0006(3) -0.0108(3)
P1 0.0552(5) 0.0435(4) 0.0507(4) -0.0089(3) -0.0044(3) -0.0055(3)
O1 0.0444(14) 0.122(2) 0.1027(19) -0.0589(17) -0.0129(13) -0.0085(13)
F1 0.148(3) 0.0677(15) 0.139(2) 0.0375(16) -0.051(2) -0.0385(16)
F2 0.104(2) 0.119(2) 0.150(2) -0.0859(19) 0.0287(18) -0.0049(16)
F3 0.0897(17) 0.1000(18) 0.141(2) -0.0268(17) -0.0465(16) -0.0272(14)
F4 0.132(2) 0.0683(14) 0.0845(14) 0.0110(12) 0.0144(14) -0.0227(14)
F5 0.129(2) 0.116(2) 0.0873(16) -0.0461(15) 0.0422(15) -0.0196(16)
F6 0.0787(15) 0.1130(19) 0.1003(16) -0.0130(14) -0.0332(13) -0.0211(14)
C1 0.085(2) 0.0400(14) 0.0374(14) -0.0105(11) 0.0135(13) -0.0025(13)
C2 0.0653(18) 0.0530(16) 0.0360(13) -0.0172(12) 0.0109(12) -0.0174(13)
C3 0.0539(16) 0.0489(15) 0.0287(12) -0.0052(10) 0.0030(10) -0.0065(12)
C4 0.0478(15) 0.0564(16) 0.0412(14) -0.0130(12) 0.0119(11) -0.0091(12)
C5 0.0490(16) 0.0684(19) 0.0396(14) -0.0141(13) 0.0021(12) 0.0183(13)
C6 0.167(4) 0.0387(18) 0.063(2) -0.0048(15) 0.025(2) -0.006(2)
C7 0.099(3) 0.099(3) 0.067(2) -0.051(2) 0.026(2) -0.055(2)
C8 0.082(2) 0.074(2) 0.0400(16) 0.0066(15) -0.0022(15) -0.0019(18)
C9 0.072(2) 0.100(3) 0.073(2) -0.025(2) 0.0322(19) -0.041(2)
C10 0.064(2) 0.150(4) 0.065(2) -0.031(2) -0.0078(18) 0.045(3)
C11 0.0457(15) 0.0505(16) 0.0387(13) 0.0022(11) -0.0137(11) -0.0222(12)
C12 0.0321(13) 0.0554(16) 0.0466(14) -0.0186(12) -0.0086(10) -0.0154(11)
C13 0.0373(14) 0.0361(13) 0.0527(15) -0.0047(11) -0.0141(11) -0.0146(11)
C14 0.0269(12) 0.0507(15) 0.0483(14) -0.0045(12) -0.0072(10) -0.0145(11)
C15 0.0349(14) 0.0396(14) 0.0589(16) -0.0049(12) -0.0208(12) -0.0058(11)
C16 0.111(3) 0.094(3) 0.0445(17) 0.0167(17) -0.0222(18) -0.063(2)
C17 0.0537(19) 0.099(3) 0.070(2) -0.0494(19) -0.0054(15) -0.0153(18)
C18 0.080(2) 0.0390(16) 0.086(2) 0.0020(16) -0.0293(19) -0.0211(16)
C19 0.0393(17) 0.096(3) 0.077(2) -0.0192(19) 0.0106(15) -0.0313(17)
C20 0.062(2) 0.0505(18) 0.104(3) -0.0143(18) -0.0400(19) 0.0082(15)
C21 0.0588(18) 0.0573(17) 0.0442(14) -0.0107(13) 0.0128(13) -0.0342(15)
C22 0.0407(15) 0.074(2) 0.0574(17) -0.0155(15) 0.0076(12) -0.0334(15)
C23 0.0324(14) 0.0534(17) 0.079(2) -0.0165(15) -0.0087(13) 0.0027(12)
C24 0.0488(16) 0.0421(15) 0.0546(16) -0.0055(12) -0.0166(13) 0.0075(12)
C25 0.0448(17) 0.0558(17) 0.0491(15) -0.0214(13) -0.0084(12) -0.0094(13)

loop_
_atom_type_symbol
_atom_type_description
_atom_type_scat_dispersion_real
_atom_type_scat_dispersion_imag
_atom_type_scat_source
C C 0.0033 0.0016 'International Tables Vol C Tables 4.2.6.8 and 6.1.1.4'
H H 0.0000 0.0000 'International Tables Vol C Tables 4.2.6.8 and 6.1.1.4'
O O 0.0106 0.0060 'International Tables Vol C Tables 4.2.6.8 and 6.1.1.4'
F F 0.0171 0.0103 'International Tables Vol C Tables 4.2.6.8 and 6.1.1.4'
P P 0.1023 0.0942 'International Tables Vol C Tables 4.2.6.8 and 6.1.1.4'
S S 0.1246 0.1234 'International Tables Vol C Tables 4.2.6.8 and 6.1.1.4'
Fe Fe 0.3463 0.8444 'International Tables Vol C Tables 4.2.6.8 and 6.1.1.4'

loop_
_geom_angle_atom_site_label_1
_geom_angle_atom_site_label_2
_geom_angle_atom_site_label_3
_geom_angle
C15 Fe1 C14 39.1
C15 Fe1 C11 38.9
C14 Fe1 C11 65.28(6)
C15 Fe1 C13 65.27(6)
C14 Fe1 C13 38.9
C11 Fe1 C13 64.93(6)
C15 Fe1 C12 65.06(6)
C14 Fe1 C12 65.05(6)
C11 Fe1 C12 38.6
C13 Fe1 C12 38.6
C15 Fe1 S3 141.42(5)
C14 Fe1 S3 147.42(5)
C11 Fe1 S3 102.76(5)
C13 Fe1 S3 108.60(5)
C12 Fe1 S3 86.55(5)
C15 Fe1 S2 128.00(5)
C14 Fe1 S2 95.60(5)
C11 Fe1 S2 159.73(5)
C13 Fe1 S2 96.19(5)
C12 Fe1 S2 128.61(5)
S3 Fe1 S2 89.88(3)
C15 Fe1 S1 94.19(5)
C14 Fe1 S1 121.97(5)
C11 Fe1 S1 101.72(5)
C13 Fe1 S1 159.17(5)
C12 Fe1 S1 137.05(5)
S3 Fe1 S1 89.46(3)
S2 Fe1 S1 94.08(2)
C25 Fe2 C2 84.74(11)
C25 Fe2 C3 95.43(11)
C2 Fe2 C3 39.3
C25 Fe2 C1 112.84(11)
C2 Fe2 C1 39.0
C3 Fe2 C1 65.42(7)
C25 Fe2 C4 133.22(11)
C2 Fe2 C4 65.39(7)
C3 Fe2 C4 39.0
C1 Fe2 C4 64.93(6)
C25 Fe2 C5 149.37(11)
C2 Fe2 C5 65.13(6)
C3 Fe2 C5 65.08(7)
C1 Fe2 C5 38.6
C4 Fe2 C5 38.6
C25 Fe2 S2 94.95(10)
C2 Fe2 S2 143.39(5)
C3 Fe2 S2 104.78(6)
C1 Fe2 S2 150.85(6)
C4 Fe2 S2 89.94(6)
C5 Fe2 S2 112.30(6)
C25 Fe2 S1 100.44(10)
C2 Fe2 S1 124.90(5)
C3 Fe2 S1 156.36(6)
C1 Fe2 S1 92.14(5)
C4 Fe2 S1 125.99(6)
C5 Fe2 S1 92.96(5)
S2 Fe2 S1 91.26(2)
C21 S1 Fe1 104.46(10)
C21 S1 Fe2 112.93(10)
Fe1 S1 Fe2 87.14(2)
C24 S2 Fe1 104.98(9)
C24 S2 Fe2 113.00(10)
Fe1 S2 Fe2 87.36(2)
C23 S3 C22 102.78(15)
C23 S3 Fe1 107.69(10)
C22 S3 Fe1 107.58(10)
F5 P1 F1 90.58(17)
F5 P1 F3 90.91(17)
F1 P1 F3 90.31(15)
F5 P1 F2 178.09(17)
F1 P1 F2 91.06(18)
F3 P1 F2 90.06(17)
F5 P1 F6 89.41(17)
F1 P1 F6 88.49(14)
F3 P1 F6 178.77(14)
F2 P1 F6 89.65(16)
F5 P1 F4 88.67(14)
F1 P1 F4 179.24(18)
F3 P1 F4 89.87(15)
F2 P1 F4 89.69(15)
F6 P1 F4 91.33(14)
C5 C1 C2 108.0
C5 C1 C6 126.0(3)
C2 C1 C6 125.8(3)
C5 C1 Fe2 71.43(7)
C2 C1 Fe2 69.47(7)
C6 C1 Fe2 128.85(18)
C1 C2 C3 108.0
C1 C2 C7 125.1(2)
C3 C2 C7 126.5(2)
C1 C2 Fe2 71.49(7)
C3 C2 Fe2 70.46(7)
C7 C2 Fe2 129.34(18)
C4 C3 C2 108.0
C4 C3 C8 125.8(2)
C2 C3 C8 126.1(2)
C4 C3 Fe2 71.60(7)
C2 C3 Fe2 70.26(7)
C8 C3 Fe2 125.77(18)
C5 C4 C3 108.0
C5 C4 C9 126.7(2)
C3 C4 C9 124.9(2)
C5 C4 Fe2 71.28(7)
C3 C4 Fe2 69.43(7)
C9 C4 Fe2 130.19(19)
C4 C5 C1 108.0
C4 C5 C10 127.2(3)
C1 C5 C10 124.7(3)
C4 C5 Fe2 70.15(7)
C1 C5 Fe2 69.96(7)
C10 C5 Fe2 128.86(18)
C12 C11 C15 108.0
C12 C11 C16 126.4(2)
C15 C11 C16 125.6(2)
C12 C11 Fe1 71.17(7)
C15 C11 Fe1 69.77(7)
C16 C11 Fe1 126.15(17)
C11 C12 C13 108.0
C11 C12 C17 126.2(2)
C13 C12 C17 125.4(2)
C11 C12 Fe1 70.19(6)
C13 C12 Fe1 70.24(6)
C17 C12 Fe1 130.29(16)
C14 C13 C12 108.0
C14 C13 C18 125.0(2)
C12 C13 C18 126.9(2)
C14 C13 Fe1 69.77(7)
C12 C13 Fe1 71.13(6)
C18 C13 Fe1 127.32(16)
C13 C14 C15 108.0
C13 C14 C19 124.0(2)
C15 C14 C19 127.6(2)
C13 C14 Fe1 71.31(7)
C15 C14 Fe1 70.41(6)
C19 C14 Fe1 129.10(17)
C11 C15 C14 108.0
C11 C15 C20 124.6(2)
C14 C15 C20 126.5(2)
C11 C15 Fe1 71.28(6)
C14 C15 Fe1 70.46(6)
C20 C15 Fe1 132.41(17)
C22 C21 S1 114.85(18)
C21 C22 S3 112.94(19)
C24 C23 S3 114.43(19)
C23 C24 S2 115.84(19)
O1 C25 Fe2 170.9(3)

loop_
_geom_bond_atom_site_label_1
_geom_bond_atom_site_label_2
_geom_bond_distance
Fe1 C15 2.1137(18)
Fe1 C14 2.1144(17)
Fe1 C11 2.1334(18)
Fe1 C13 2.1345(17)
Fe1 C12 2.1463(18)
Fe1 S3 2.2122(7)
Fe1 S2 2.2232(6)
Fe1 S1 2.2250(6)
Fe2 C25 1.751(3)
Fe2 C2 2.107(2)
Fe2 C3 2.1099(18)
Fe2 C1 2.134(2)
Fe2 C4 2.1385(19)
Fe2 C5 2.153(2)
Fe2 S2 2.2731(7)
Fe2 S1 2.2806(6)
S1 C21 1.822(3)
S2 C24 1.829(3)
S3 C23 1.840(3)
S3 C22 1.844(3)
P1 F5 1.561(2)
P1 F1 1.570(2)
P1 F3 1.575(2)
P1 F2 1.576(2)
P1 F6 1.577(2)
P1 F4 1.578(2)
O1 C25 1.142(4)
C1 C5 1.4175(14)
C1 C2 1.4175(14)
C1 C6 1.493(4)
C2 C3 1.4175(14)
C2 C7 1.508(4)
C3 C4 1.4175(14)
C3 C8 1.511(4)
C4 C5 1.4174(14)
C4 C9 1.507(4)
C5 C10 1.505(4)
C11 C12 1.4158(13)
C11 C15 1.4159(13)
C11 C16 1.500(3)
C12 C13 1.4159(13)
C12 C17 1.495(4)
C13 C14 1.4158(13)
C13 C18 1.505(3)
C14 C15 1.4160(13)
C14 C19 1.490(3)
C15 C20 1.503(3)
C21 C22 1.486(5)
C23 C24 1.504(4)
